data_7018613
loop_
_publ_author_name
'Ficks, Arne'
'Hiney, Rachel M.'
'Harrington, Ross W.'
'Gilheany, Declan G.'
'Higham, Lee J.'

_publ_section_title
;
 MOP-phosphonites: A novel ligand class for asymmetric catalysis.
;
_journal_issue 12
_journal_name_full 'Dalton transactions (Cambridge, England : 2003)'
_journal_page_first 3515
_journal_page_last 3522
_journal_paper_doi 10.1039/c2dt12214f
_journal_volume 41
_journal_year 2012
_chemical_absolute_configuration ad
_chemical_formula_moiety 'C45 H34 Cl O3 P Pd, C H2 Cl2'
_chemical_formula_sum 'C46 H36 Cl3 O3 P Pd'
_chemical_formula_weight 880.47
_space_group_IT_number 19
_symmetry_cell_setting orthorhombic
_symmetry_space_group_name_Hall 'P 2ac 2ab'
_symmetry_space_group_name_H-M 'P 21 21 21'
_atom_sites_solution_hydrogens geom
_atom_sites_solution_primary direct
_atom_sites_solution_secondary difmap
_audit_creation_method SHELXL-97
_cell_angle_alpha 90.00
_cell_angle_beta 90.00
_cell_angle_gamma 90.00
_cell_formula_units_Z 4
_cell_length_a 10.4065(4)
_cell_length_b 17.4563(4)
_cell_length_c 21.7841(5)
_cell_measurement_reflns_used 8935
_cell_measurement_temperature 150(2)
_cell_measurement_theta_max 28.5193
_cell_measurement_theta_min 2.9421
_cell_volume 3957.3(2)
_computing_cell_refinement
;
'Thu Nov 10 20:28:29 2011'
;
_computing_data_collection
;
'Thu Nov 10 20:28:29 2011'
;
_computing_data_reduction
;
'Thu Nov 10 20:28:29 2011'
;
_computing_molecular_graphics 'Bruker SHELXTL'
_computing_publication_material 'Bruker SHELXTL and local programs'
_computing_structure_refinement 'Bruker SHELXTL'
_computing_structure_solution 'SHELXS-97 (Sheldrick, 2008)'
_diffrn_ambient_temperature 150(2)
_diffrn_detector_area_resol_mean 10.3968
_diffrn_measured_fraction_theta_full 0.997
_diffrn_measured_fraction_theta_max 0.868
_diffrn_measurement_device_type 'Xcalibur, Atlas, Gemini ultra'
_diffrn_measurement_method 'thick-slice \w scans'
_diffrn_radiation_monochromator graphite
_diffrn_radiation_source 'sealed tube with Enhance optics'
_diffrn_radiation_type MoK\a
_diffrn_radiation_wavelength 0.71073
_diffrn_reflns_av_R_equivalents 0.0394
_diffrn_reflns_av_sigmaI/netI 0.0484
_diffrn_reflns_limit_h_max 12
_diffrn_reflns_limit_h_min -9
_diffrn_reflns_limit_k_max 22
_diffrn_reflns_limit_k_min -17
_diffrn_reflns_limit_l_max 29
_diffrn_reflns_limit_l_min -21
_diffrn_reflns_number 22011
_diffrn_reflns_theta_full 25.00
_diffrn_reflns_theta_max 28.58
_diffrn_reflns_theta_min 2.95
_exptl_absorpt_coefficient_mu 0.753
_exptl_absorpt_correction_T_max 0.8639
_exptl_absorpt_correction_T_min 0.7945
_exptl_absorpt_correction_type multi-scan
_exptl_absorpt_process_details
;
'Thu Nov 10 20:28:29 2011'
;
_exptl_crystal_colour colourless
_exptl_crystal_density_diffrn 1.478
_exptl_crystal_density_method 'not measured'
_exptl_crystal_description block
_exptl_crystal_F_000 1792
_exptl_crystal_size_max 0.32
_exptl_crystal_size_mid 0.20
_exptl_crystal_size_min 0.20
_platon_squeeze_details
;
;
_refine_diff_density_max 0.380
_refine_diff_density_min -0.538
_refine_diff_density_rms 0.067
_refine_ls_abs_structure_details 'Flack H D (1983), Acta Cryst. A39, 876-881'
_refine_ls_abs_structure_Flack 0.03(2)
_refine_ls_extinction_method none
_refine_ls_goodness_of_fit_ref 1.038
_refine_ls_hydrogen_treatment constr
_refine_ls_matrix_type full
_refine_ls_number_parameters 463
_refine_ls_number_reflns 8320
_refine_ls_number_restraints 24
_refine_ls_restrained_S_all 1.038
_refine_ls_R_factor_all 0.0455
_refine_ls_R_factor_gt 0.0385
_refine_ls_shift/su_max 0.003
_refine_ls_shift/su_mean 0.000
_refine_ls_structure_factor_coef Fsqd
_refine_ls_weighting_details 'calc w=1/[\s^2^(Fo^2^)+(0.0493P)^2^+0.1841P] where P=(Fo^2^+2Fc^2^)/3'
_refine_ls_weighting_scheme calc
_refine_ls_wR_factor_gt 0.0887
_refine_ls_wR_factor_ref 0.0931
_reflns_number_gt 7461
_reflns_number_total 8320
_reflns_threshold_expression I>2\s(I)
_cod_data_source_file c2dt12214f.txt
_cod_data_source_block ljh146
_cod_database_code 7018613
_computing_special_details
;
TITL ljh146 in P2(1)2(1)2(1)
CELL 0.71073 10.4065 17.4563 21.7841 90.000 90.000 90.000
ZERR 4.00 0.0004 0.0004 0.0005 0.000 0.000 0.000
LATT -1
SYMM 0.5-X, -Y, 0.5+Z
SYMM -X, 0.5+Y, 0.5-Z
SYMM 0.5+X, 0.5-Y, -Z
SFAC C H O P PD Cl
UNIT 184 144 12 4 4 12
TEMP -123

REM 1 DCM molecule squeezed per AU

L.S. 8
BOND $H
CONF
ACTA 50

FMAP 2
PLAN 5

REM colourless block
SIZE 0.32 0.20 0.20

SIMU C42 > C45
DELU c42 > c45

OMIT 0 2 3
OMIT 1 0 3
OMIT 2 0 2

REM EXTI 0.000064
WGHT 0.049300 0.184100
FVAR 1.56575 0.52356
PD 5 0.810274 0.721039 0.840306 11.00000 0.03889 0.03363 =
0.02863 0.01182 -0.00438 -0.00574
CL1 6 1.022711 0.768668 0.851955 11.00000 0.04193 0.06335 =
0.03981 0.01317 -0.00949 -0.01443
P 4 0.772362 0.791953 0.756752 11.00000 0.02916 0.02360 =
0.02284 0.00412 0.00232 -0.00008
O1 3 0.885363 0.780222 0.706152 11.00000 0.02646 0.02687 =
0.02494 0.00119 0.00214 0.00011
O2 3 0.647411 0.764967 0.717628 11.00000 0.02829 0.02625 =
0.02361 0.00382 0.00101 0.00032
O3 3 0.427930 0.877234 0.778476 11.00000 0.03504 0.05022 =
0.06631 0.00169 0.01677 -0.00704
C1 1 0.888110 0.705995 0.681265 11.00000 0.02599 0.03032 =
0.02479 0.00221 0.00329 -0.00120
C2 1 0.973616 0.653503 0.705712 11.00000 0.02988 0.04398 =
0.02962 0.00516 0.00015 0.00485
AFIX 43
H2A 2 1.029999 0.667813 0.738036 11.00000 -1.20000
AFIX 0
C3 1 0.975618 0.580309 0.682451 11.00000 0.03582 0.03180 =
0.03635 0.00887 0.00076 0.01116
AFIX 43
H3A 2 1.033878 0.543696 0.698773 11.00000 -1.20000
AFIX 0
C4 1 0.892167 0.559365 0.634767 11.00000 0.03473 0.03061 =
0.03223 0.00904 0.01007 0.00355
C5 1 0.892377 0.483870 0.611263 11.00000 0.05275 0.03262 =
0.04484 0.00391 0.00936 0.00472
AFIX 43
H5A 2 0.949577 0.447091 0.628190 11.00000 -1.20000
AFIX 0
C6 1 0.812757 0.463013 0.565168 11.00000 0.06755 0.03412 =
0.05708 -0.00995 0.00115 0.00155
AFIX 43
H6A 2 0.816852 0.412597 0.548863 11.00000 -1.20000
AFIX 0
C7 1 0.725504 0.514934 0.541778 11.00000 0.08774 0.05101 =
0.06279 -0.02065 -0.02947 0.00945
AFIX 43
H7A 2 0.668891 0.499403 0.509911 11.00000 -1.20000
AFIX 0
C8 1 0.718898 0.589151 0.563840 11.00000 0.06912 0.04503 =
0.04552 -0.01373 -0.02032 0.01589
AFIX 43
H8A 2 0.656737 0.623624 0.547811 11.00000 -1.20000
AFIX 0
C9 1 0.803810 0.613552 0.609817 11.00000 0.03728 0.03153 =
0.02794 0.00046 0.00333 0.00529
C10 1 0.804171 0.690318 0.633911 11.00000 0.03361 0.02862 =
0.02286 0.00407 0.00453 0.00690
C11 1 0.714502 0.751494 0.613242 11.00000 0.02963 0.02674 =
0.02748 0.00210 -0.00628 0.00501
C12 1 0.707766 0.777595 0.551213 11.00000 0.04081 0.03867 =
0.02509 0.00255 -0.00368 0.00487
C13 1 0.792364 0.749794 0.504882 11.00000 0.07129 0.05944 =
0.02904 0.00733 -0.00334 0.02135
AFIX 43
H13A 2 0.854479 0.711831 0.514675 11.00000 -1.20000
AFIX 0
C14 1 0.784359 0.777560 0.446521 11.00000 0.09310 0.07440 =
0.02645 0.01216 0.00304 0.03343
AFIX 43
H14A 2 0.839941 0.757570 0.415858 11.00000 -1.20000
AFIX 0
C15 1 0.696132 0.834871 0.430667 11.00000 0.08676 0.09300 =
0.02938 0.01721 -0.00889 0.03012
AFIX 43
H15A 2 0.692872 0.853643 0.389764 11.00000 -1.20000
AFIX 0
C16 1 0.614420 0.863845 0.474339 11.00000 0.05791 0.06301 =
0.03654 0.01477 -0.00986 0.01627
AFIX 43
H16A 2 0.554644 0.902698 0.463518 11.00000 -1.20000
AFIX 0
C17 1 0.618663 0.836050 0.535753 11.00000 0.03945 0.04260 =
0.03561 0.00916 -0.00732 0.00772
C18 1 0.541949 0.868770 0.581865 11.00000 0.03008 0.03513 =
0.04226 0.00531 -0.00518 0.00517
AFIX 43
H18A 2 0.481972 0.907682 0.571442 11.00000 -1.20000
AFIX 0
C19 1 0.552322 0.845613 0.640939 11.00000 0.02730 0.03230 =
0.04064 0.00406 0.00078 0.00316
AFIX 43
H19A 2 0.500752 0.868500 0.671899 11.00000 -1.20000
AFIX 0
C20 1 0.639427 0.787829 0.655971 11.00000 0.02813 0.02772 =
0.02612 0.00498 -0.00646 -0.00553
C21 1 0.759415 0.895398 0.755710 11.00000 0.02960 0.03123 =
0.02390 0.00438 0.00074 -0.00094
C22 1 0.825449 0.938640 0.710727 11.00000 0.03945 0.02903 =
0.02292 0.00011 0.00695 -0.00199
AFIX 43
H22A 2 0.884461 0.913779 0.684077 11.00000 -1.20000
AFIX 0
C23 1 0.805519 1.015419 0.705138 11.00000 0.03755 0.03098 =
0.03076 0.00565 0.00040 -0.00829
AFIX 43
H23A 2 0.851125 1.043841 0.674998 11.00000 -1.20000
AFIX 0
C24 1 0.717333 1.052714 0.744016 11.00000 0.02367 0.02811 =
0.03269 0.00144 -0.00621 -0.00273
C25 1 0.695749 1.133323 0.739363 11.00000 0.03077 0.02835 =
0.05034 0.00486 -0.00580 -0.00024
AFIX 43
H25A 2 0.740677 1.162435 0.709413 11.00000 -1.20000
AFIX 0
C26 1 0.611139 1.168517 0.777643 11.00000 0.03295 0.02865 =
0.07462 0.00315 -0.00305 0.00928
AFIX 43
H26A 2 0.596031 1.221984 0.773894 11.00000 -1.20000
AFIX 0
C27 1 0.546524 1.126420 0.822349 11.00000 0.04250 0.03888 =
0.07253 -0.00746 0.01349 0.01115
AFIX 43
H27A 2 0.488785 1.152128 0.849119 11.00000 -1.20000
AFIX 0
C28 1 0.563784 1.049052 0.828849 11.00000 0.04110 0.03309 =
0.05664 0.00276 0.01325 0.00614
AFIX 43
H28A 2 0.517541 1.021560 0.859319 11.00000 -1.20000
AFIX 0
C29 1 0.651678 1.010110 0.789534 11.00000 0.02798 0.02693 =
0.03588 0.00121 0.00412 0.00268
C30 1 0.674164 0.930003 0.794982 11.00000 0.03264 0.02741 =
0.02964 0.00445 0.00544 -0.00175
C31 1 0.603188 0.886806 0.844190 11.00000 0.05239 0.03047 =
0.04027 0.00707 0.02614 0.00607
C32 1 0.662142 0.876069 0.903121 11.00000 0.06518 0.06110 =
0.03944 0.01555 0.02304 0.01136
C33 1 0.785959 0.904053 0.917631 11.00000 0.06460 0.11329 =
0.04478 0.02913 0.01419 0.01339
AFIX 43
H33A 2 0.835169 0.928736 0.886680 11.00000 -1.20000
AFIX 0
C34 1 0.835842 0.896433 0.974631 11.00000 0.08350 0.19662 =
0.04004 0.02948 0.00768 0.00512
AFIX 43
H34A 2 0.918089 0.916828 0.984170 11.00000 -1.20000
AFIX 0
C35 1 0.762245 0.857014 1.020335 11.00000 0.12184 0.20068 =
0.04090 0.04782 0.02091 0.03322
AFIX 43
H35A 2 0.797349 0.850750 1.060277 11.00000 -1.20000
AFIX 0
C36 1 0.645388 0.828768 1.008310 11.00000 0.09777 0.13738 =
0.05105 0.04509 0.03530 0.01455
AFIX 43
H36A 2 0.599472 0.801907 1.039252 11.00000 -1.20000
AFIX 0
C37 1 0.591448 0.838688 0.950808 11.00000 0.07712 0.07322 =
0.05211 0.02238 0.03417 0.01122
C38 1 0.467687 0.812970 0.937465 11.00000 0.09723 0.05613 =
0.07007 0.02885 0.05175 0.01332
AFIX 43
H38A 2 0.421355 0.786706 0.968593 11.00000 -1.20000
AFIX 0
C39 1 0.409349 0.823760 0.881420 11.00000 0.05627 0.04380 =
0.08413 0.00625 0.04079 0.00263
AFIX 43
H39A 2 0.324485 0.805880 0.874138 11.00000 -1.20000
AFIX 0
C40 1 0.479534 0.862419 0.834655 11.00000 0.05713 0.03132 =
0.05536 0.00326 0.02663 0.00119
C41 1 0.290895 0.870877 0.771788 11.00000 0.04677 0.08063 =
0.09177 0.00475 0.02331 0.01182
AFIX 137
H41A 2 0.265885 0.887603 0.730540 11.00000 -1.50000
H41B 2 0.248466 0.903255 0.802445 11.00000 -1.50000
H41C 2 0.264931 0.817441 0.777822 11.00000 -1.50000
AFIX 0
C42 1 0.630387 0.666531 0.846233 11.00000 0.05205 0.04318 =
0.05241 0.00824 0.00366 -0.01419
AFIX 23
H42A 2 0.570171 0.686817 0.877436 11.00000 -1.20000
H42B 2 0.588219 0.653690 0.806817 11.00000 -1.20000
AFIX 0
C43 1 0.724282 0.614255 0.867456 11.00000 0.05388 0.03654 =
0.08297 0.03029 0.00508 -0.00686
C44 1 0.799256 0.638961 0.915875 11.00000 0.07101 0.10449 =
0.08068 0.07579 -0.01636 -0.02368
AFIX 23
H44A 2 0.877880 0.608945 0.924596 11.00000 -1.20000
H44B 2 0.753222 0.655962 0.953240 11.00000 -1.20000
AFIX 0
C45 1 0.753406 0.544732 0.828263 11.00000 0.11713 0.03644 =
0.21994 0.00011 0.05616 -0.00570
AFIX 137
H45A 2 0.691533 0.504024 0.837540 11.00000 -1.50000
H45B 2 0.840581 0.526591 0.837109 11.00000 -1.50000
H45C 2 0.746949 0.558595 0.784778 11.00000 -1.50000

HKLF 4

REM ljh146 in P2(1)2(1)2(1)
REM R1 = 0.0385 for 7461 Fo > 4sig(Fo) and 0.0455 for all 8320 data
REM 463 parameters refined using 24 restraints

END

WGHT 0.0493 0.1841
REM Highest difference peak 0.380, deepest hole -0.538, 1-sigma level 0.067
Q1 1 0.8043 0.6949 0.8009 11.00000 0.05 0.38
Q2 1 0.8729 0.3985 0.8890 11.00000 0.05 0.37
Q3 1 0.8360 0.6784 0.8266 11.00000 0.05 0.36
Q4 1 0.7411 0.7797 0.8386 11.00000 0.05 0.35
Q5 1 0.4229 0.5607 0.4613 11.00000 0.05 0.31
;

loop_
_symmetry_equiv_pos_as_xyz
'x, y, z'
'-x+1/2, -y, z+1/2'
'-x, y+1/2, -z+1/2'
'x+1/2, -y+1/2, -z'

loop_
_atom_site_label
_atom_site_type_symbol
_atom_site_fract_x
_atom_site_fract_y
_atom_site_fract_z
_atom_site_U_iso_or_equiv
_atom_site_adp_type
_atom_site_occupancy
_atom_site_symmetry_multiplicity
_atom_site_calc_flag
_atom_site_refinement_flags
Pd Pd 0.81027(3) 0.721039(14) 0.840306(10) 0.03372(8) Uani 1 1 d .
Cl1 Cl 1.02271(10) 0.76867(6) 0.85195(4) 0.0484(2) Uani 1 1 d .
P P 0.77236(8) 0.79195(4) 0.75675(3) 0.02520(18) Uani 1 1 d .
O1 O 0.8854(2) 0.78022(13) 0.70615(8) 0.0261(4) Uani 1 1 d .
O2 O 0.6474(2) 0.76497(12) 0.71763(9) 0.0260(5) Uani 1 1 d .
O3 O 0.4279(3) 0.87723(16) 0.77848(14) 0.0505(7) Uani 1 1 d .
C1 C 0.8881(3) 0.70600(18) 0.68127(14) 0.0270(7) Uani 1 1 d .
C2 C 0.9736(4) 0.6535(2) 0.70571(15) 0.0345(8) Uani 1 1 d .
H2A H 1.0300 0.6678 0.7380 0.041 Uiso 1 1 calc R
C3 C 0.9756(4) 0.5803(2) 0.68245(15) 0.0347(8) Uani 1 1 d .
H3A H 1.0339 0.5437 0.6988 0.042 Uiso 1 1 calc R
C4 C 0.8922(4) 0.55937(18) 0.63477(15) 0.0325(8) Uani 1 1 d .
C5 C 0.8924(4) 0.4839(2) 0.61126(18) 0.0434(9) Uani 1 1 d .
H5A H 0.9496 0.4471 0.6282 0.052 Uiso 1 1 calc R
C6 C 0.8128(5) 0.4630(2) 0.56517(19) 0.0529(10) Uani 1 1 d .
H6A H 0.8169 0.4126 0.5489 0.064 Uiso 1 1 calc R
C7 C 0.7255(6) 0.5149(2) 0.5418(2) 0.0672(15) Uani 1 1 d .
H7A H 0.6689 0.4994 0.5099 0.081 Uiso 1 1 calc R
C8 C 0.7189(5) 0.5892(2) 0.56384(18) 0.0532(12) Uani 1 1 d .
H8A H 0.6567 0.6236 0.5478 0.064 Uiso 1 1 calc R
C9 C 0.8038(4) 0.61355(17) 0.60982(14) 0.0323(7) Uani 1 1 d .
C10 C 0.8042(4) 0.69032(16) 0.63391(13) 0.0284(7) Uani 1 1 d .
C11 C 0.7145(3) 0.75149(17) 0.61324(13) 0.0279(7) Uani 1 1 d .
C12 C 0.7078(4) 0.7776(2) 0.55121(13) 0.0349(7) Uani 1 1 d .
C13 C 0.7924(5) 0.7498(2) 0.50488(16) 0.0533(11) Uani 1 1 d .
H13A H 0.8545 0.7118 0.5147 0.064 Uiso 1 1 calc R
C14 C 0.7844(5) 0.7776(3) 0.44652(16) 0.0646(13) Uani 1 1 d .
H14A H 0.8399 0.7576 0.4159 0.078 Uiso 1 1 calc R
C15 C 0.6961(6) 0.8349(3) 0.43067(18) 0.0697(14) Uani 1 1 d .
H15A H 0.6929 0.8536 0.3898 0.084 Uiso 1 1 calc R
C16 C 0.6144(5) 0.8638(3) 0.47434(18) 0.0525(11) Uani 1 1 d .
H16A H 0.5546 0.9027 0.4635 0.063 Uiso 1 1 calc R
C17 C 0.6187(4) 0.8361(2) 0.53575(16) 0.0392(9) Uani 1 1 d .
C18 C 0.5419(4) 0.8688(2) 0.58186(16) 0.0358(8) Uani 1 1 d .
H18A H 0.4820 0.9077 0.5714 0.043 Uiso 1 1 calc R
C19 C 0.5523(4) 0.84561(19) 0.64094(16) 0.0334(8) Uani 1 1 d .
H19A H 0.5008 0.8685 0.6719 0.040 Uiso 1 1 calc R
C20 C 0.6394(3) 0.78783(17) 0.65597(13) 0.0273(6) Uani 1 1 d .
C21 C 0.7594(3) 0.89540(18) 0.75571(14) 0.0282(7) Uani 1 1 d .
C22 C 0.8254(4) 0.93864(17) 0.71073(13) 0.0305(7) Uani 1 1 d .
H22A H 0.8845 0.9138 0.6841 0.037 Uiso 1 1 calc R
C23 C 0.8055(4) 1.01542(17) 0.70514(14) 0.0331(7) Uani 1 1 d .
H23A H 0.8511 1.0438 0.6750 0.040 Uiso 1 1 calc R
C24 C 0.7173(3) 1.05271(17) 0.74402(14) 0.0282(7) Uani 1 1 d .
C25 C 0.6957(4) 1.13332(17) 0.73936(16) 0.0365(8) Uani 1 1 d .
H25A H 0.7407 1.1624 0.7094 0.044 Uiso 1 1 calc R
C26 C 0.6111(4) 1.1685(2) 0.7776(2) 0.0454(10) Uani 1 1 d .
H26A H 0.5960 1.2220 0.7739 0.054 Uiso 1 1 calc R
C27 C 0.5465(4) 1.1264(2) 0.8223(2) 0.0513(11) Uani 1 1 d .
H27A H 0.4888 1.1521 0.8491 0.062 Uiso 1 1 calc R
C28 C 0.5638(4) 1.0491(2) 0.82885(19) 0.0436(9) Uani 1 1 d .
H28A H 0.5175 1.0216 0.8593 0.052 Uiso 1 1 calc R
C29 C 0.6517(3) 1.01011(18) 0.78953(15) 0.0303(7) Uani 1 1 d .
C30 C 0.6742(4) 0.93000(17) 0.79498(14) 0.0299(7) Uani 1 1 d .
C31 C 0.6032(4) 0.88681(19) 0.84419(18) 0.0410(9) Uani 1 1 d .
C32 C 0.6621(5) 0.8761(3) 0.90312(18) 0.0552(12) Uani 1 1 d .
C33 C 0.7860(6) 0.9041(3) 0.9176(2) 0.0742(16) Uani 1 1 d .
H33A H 0.8352 0.9287 0.8867 0.089 Uiso 1 1 calc R
C34 C 0.8358(7) 0.8964(5) 0.9746(2) 0.107(2) Uani 1 1 d .
H34A H 0.9181 0.9168 0.9842 0.128 Uiso 1 1 calc R
C35 C 0.7622(8) 0.8570(5) 1.0203(3) 0.121(3) Uani 1 1 d .
H35A H 0.7973 0.8508 1.0603 0.145 Uiso 1 1 calc R
C36 C 0.6454(8) 0.8288(4) 1.0083(2) 0.095(2) Uani 1 1 d .
H36A H 0.5995 0.8019 1.0393 0.114 Uiso 1 1 calc R
C37 C 0.5914(6) 0.8387(3) 0.9508(2) 0.0675(15) Uani 1 1 d .
C38 C 0.4677(6) 0.8130(3) 0.9375(2) 0.0745(18) Uani 1 1 d .
H38A H 0.4214 0.7867 0.9686 0.089 Uiso 1 1 calc R
C39 C 0.4093(5) 0.8238(2) 0.8814(2) 0.0614(14) Uani 1 1 d .
H39A H 0.3245 0.8059 0.8741 0.074 Uiso 1 1 calc R
C40 C 0.4795(4) 0.8624(2) 0.8347(2) 0.0479(10) Uani 1 1 d .
C41 C 0.2909(5) 0.8709(3) 0.7718(3) 0.0731(14) Uani 1 1 d .
H41A H 0.2659 0.8876 0.7305 0.110 Uiso 1 1 calc R
H41B H 0.2485 0.9033 0.8024 0.110 Uiso 1 1 calc R
H41C H 0.2649 0.8174 0.7778 0.110 Uiso 1 1 calc R
C42 C 0.6304(4) 0.6665(2) 0.8462(2) 0.0492(10) Uani 1 1 d U
H42A H 0.5702 0.6868 0.8774 0.059 Uiso 1 1 calc R
H42B H 0.5882 0.6537 0.8068 0.059 Uiso 1 1 calc R
C43 C 0.7243(5) 0.6143(2) 0.8675(2) 0.0578(12) Uani 1 1 d U
C44 C 0.7993(6) 0.6390(3) 0.9159(2) 0.0854(18) Uani 1 1 d U
H44A H 0.8779 0.6089 0.9246 0.102 Uiso 1 1 calc R
H44B H 0.7532 0.6560 0.9532 0.102 Uiso 1 1 calc R
C45 C 0.7534(7) 0.5447(3) 0.8283(4) 0.125(3) Uani 1 1 d U
H45A H 0.6915 0.5040 0.8375 0.187 Uiso 1 1 calc R
H45B H 0.8406 0.5266 0.8371 0.187 Uiso 1 1 calc R
H45C H 0.7469 0.5586 0.7848 0.187 Uiso 1 1 calc R

loop_
_atom_site_aniso_label
_atom_site_aniso_U_11
_atom_site_aniso_U_22
_atom_site_aniso_U_33
_atom_site_aniso_U_23
_atom_site_aniso_U_13
_atom_site_aniso_U_12
Pd 0.03889(16) 0.03363(13) 0.02863(12) 0.01182(11) -0.00438(11) -0.00574(12)
Cl1 0.0419(5) 0.0634(6) 0.0398(5) 0.0132(4) -0.0095(4) -0.0144(5)
P 0.0292(5) 0.0236(4) 0.0228(3) 0.0041(3) 0.0023(3) -0.0001(3)
O1 0.0265(12) 0.0269(10) 0.0249(10) 0.0012(10) 0.0021(8) 0.0001(11)
O2 0.0283(13) 0.0262(11) 0.0236(9) 0.0038(9) 0.0010(8) 0.0003(9)
O3 0.0350(17) 0.0502(16) 0.0663(19) 0.0017(14) 0.0168(14) -0.0070(13)
C1 0.0260(18) 0.0303(17) 0.0248(14) 0.0022(13) 0.0033(12) -0.0012(14)
C2 0.030(2) 0.044(2) 0.0296(16) 0.0052(16) 0.0001(14) 0.0049(16)
C3 0.036(2) 0.0318(18) 0.0363(17) 0.0089(15) 0.0008(15) 0.0112(16)
C4 0.035(2) 0.0306(17) 0.0322(16) 0.0090(14) 0.0101(15) 0.0036(15)
C5 0.053(3) 0.0326(18) 0.045(2) 0.0039(16) 0.0094(19) 0.0047(18)
C6 0.068(3) 0.0341(18) 0.057(2) -0.0100(17) 0.001(2) 0.002(2)
C7 0.088(4) 0.051(2) 0.063(3) -0.021(2) -0.029(3) 0.009(3)
C8 0.069(3) 0.045(2) 0.046(2) -0.0137(18) -0.020(2) 0.016(2)
C9 0.037(2) 0.0315(15) 0.0279(15) 0.0005(13) 0.0033(16) 0.0053(17)
C10 0.034(2) 0.0286(14) 0.0229(13) 0.0041(11) 0.0045(14) 0.0069(15)
C11 0.030(2) 0.0267(14) 0.0275(14) 0.0021(12) -0.0063(13) 0.0050(13)
C12 0.041(2) 0.0387(16) 0.0251(14) 0.0026(14) -0.0037(13) 0.0049(19)
C13 0.071(3) 0.059(2) 0.0290(16) 0.0073(16) -0.0033(19) 0.021(2)
C14 0.093(4) 0.074(3) 0.0264(16) 0.012(2) 0.0030(19) 0.033(3)
C15 0.087(4) 0.093(3) 0.0294(19) 0.017(2) -0.009(2) 0.030(3)
C16 0.058(3) 0.063(3) 0.037(2) 0.015(2) -0.0099(19) 0.016(2)
C17 0.039(2) 0.043(2) 0.0356(18) 0.0092(16) -0.0073(16) 0.0077(17)
C18 0.030(2) 0.0351(18) 0.0423(19) 0.0053(15) -0.0052(15) 0.0052(16)
C19 0.027(2) 0.0323(17) 0.0406(18) 0.0041(15) 0.0008(14) 0.0032(15)
C20 0.0281(17) 0.0277(15) 0.0261(14) 0.0050(15) -0.0065(12) -0.0055(13)
C21 0.0296(19) 0.0312(16) 0.0239(15) 0.0044(13) 0.0007(13) -0.0009(14)
C22 0.039(2) 0.0290(15) 0.0229(14) 0.0001(12) 0.0069(15) -0.0020(16)
C23 0.038(2) 0.0310(15) 0.0308(15) 0.0056(13) 0.0004(16) -0.0083(17)
C24 0.0237(19) 0.0281(14) 0.0327(15) 0.0014(13) -0.0062(13) -0.0027(13)
C25 0.031(2) 0.0283(15) 0.0503(19) 0.0049(14) -0.0058(18) -0.0002(16)
C26 0.033(2) 0.0286(18) 0.075(3) 0.0032(18) -0.003(2) 0.0093(16)
C27 0.042(3) 0.039(2) 0.073(3) -0.007(2) 0.013(2) 0.0112(18)
C28 0.041(2) 0.0331(18) 0.057(2) 0.0028(17) 0.0133(18) 0.0061(16)
C29 0.028(2) 0.0269(15) 0.0359(17) 0.0012(14) 0.0041(14) 0.0027(13)
C30 0.033(2) 0.0274(15) 0.0296(15) 0.0044(12) 0.0054(14) -0.0017(15)
C31 0.052(3) 0.0305(17) 0.040(2) 0.0071(16) 0.0261(19) 0.0061(17)
C32 0.065(3) 0.061(3) 0.039(2) 0.0156(19) 0.023(2) 0.011(2)
C33 0.065(4) 0.113(4) 0.045(2) 0.029(3) 0.014(2) 0.013(3)
C34 0.084(5) 0.197(7) 0.040(3) 0.029(4) 0.008(3) 0.005(5)
C35 0.122(7) 0.201(8) 0.041(3) 0.048(4) 0.021(3) 0.033(6)
C36 0.098(5) 0.137(6) 0.051(3) 0.045(3) 0.035(3) 0.015(4)
C37 0.077(4) 0.073(3) 0.052(3) 0.022(2) 0.034(3) 0.011(3)
C38 0.097(5) 0.056(3) 0.070(3) 0.029(2) 0.052(3) 0.013(3)
C39 0.056(3) 0.044(2) 0.084(4) 0.006(2) 0.041(3) 0.003(2)
C40 0.057(3) 0.0313(18) 0.055(2) 0.0033(18) 0.027(2) 0.0012(18)
C41 0.047(3) 0.081(3) 0.092(4) 0.005(3) 0.023(3) 0.012(3)
C42 0.052(3) 0.043(2) 0.052(2) 0.0082(19) 0.004(2) -0.0142(18)
C43 0.054(3) 0.0365(19) 0.083(3) 0.030(2) 0.005(2) -0.0069(19)
C44 0.071(4) 0.104(4) 0.081(3) 0.076(3) -0.016(3) -0.024(3)
C45 0.117(6) 0.036(2) 0.220(8) 0.000(3) 0.056(6) -0.006(3)

loop_
_atom_type_symbol
_atom_type_description
_atom_type_scat_dispersion_real
_atom_type_scat_dispersion_imag
_atom_type_scat_source
C C 0.0033 0.0016 'International Tables Vol C Tables 4.2.6.8 and 6.1.1.4'
H H 0.0000 0.0000 'International Tables Vol C Tables 4.2.6.8 and 6.1.1.4'
O O 0.0106 0.0060 'International Tables Vol C Tables 4.2.6.8 and 6.1.1.4'
P P 0.1023 0.0942 'International Tables Vol C Tables 4.2.6.8 and 6.1.1.4'
Pd Pd -0.9988 1.0072 'International Tables Vol C Tables 4.2.6.8 and 6.1.1.4'
Cl Cl 0.1484 0.1585 'International Tables Vol C Tables 4.2.6.8 and 6.1.1.4'

loop_
_geom_angle_atom_site_label_1
_geom_angle_atom_site_label_2
_geom_angle_atom_site_label_3
_geom_angle
Cl1 Pd P 93.29(3)
Cl1 Pd C42 168.46(12)
Cl1 Pd C43 131.39(13)
Cl1 Pd C44 101.41(16)
P Pd C42 98.24(12)
P Pd C43 129.07(14)
P Pd C44 165.19(16)
C42 Pd C43 38.82(17)
C42 Pd C44 67.08(19)
C43 Pd C44 37.13(19)
Pd P O1 110.78(8)
Pd P O2 114.06(8)
Pd P C21 125.12(11)
O1 P O2 100.77(11)
O1 P C21 99.85(14)
O2 P C21 102.89(14)
P O1 C1 113.13(19)
P O2 C20 117.84(19)
C40 O3 C41 117.9(3)
O1 C1 C2 118.4(3)
O1 C1 C10 117.3(3)
C2 C1 C10 124.3(3)
C1 C2 H2A 120.5
C1 C2 C3 118.9(3)
H2A C2 C3 120.5
C2 C3 H3A 119.8
C2 C3 C4 120.4(3)
H3A C3 C4 119.8
C3 C4 C5 120.7(3)
C3 C4 C9 120.6(3)
C5 C4 C9 118.8(3)
C4 C5 H5A 119.4
C4 C5 C6 121.3(4)
H5A C5 C6 119.4
C5 C6 H6A 120.0
C5 C6 C7 120.0(4)
H6A C6 C7 120.0
C6 C7 H7A 119.4
C6 C7 C8 121.3(4)
H7A C7 C8 119.4
C7 C8 H8A 120.0
C7 C8 C9 120.1(4)
H8A C8 C9 120.0
C4 C9 C8 118.5(3)
C4 C9 C10 118.5(3)
C8 C9 C10 123.0(3)
C1 C10 C9 117.3(3)
C1 C10 C11 118.8(3)
C9 C10 C11 123.8(3)
C10 C11 C12 123.1(3)
C10 C11 C20 119.0(3)
C12 C11 C20 117.8(3)
C11 C12 C13 122.1(3)
C11 C12 C17 119.1(3)
C13 C12 C17 118.7(3)
C12 C13 H13A 119.9
C12 C13 C14 120.1(4)
H13A C13 C14 119.9
C13 C14 H14A 119.2
C13 C14 C15 121.6(4)
H14A C14 C15 119.2
C14 C15 H15A 120.1
C14 C15 C16 119.9(4)
H15A C15 C16 120.1
C15 C16 H16A 119.8
C15 C16 C17 120.4(4)
H16A C16 C17 119.8
C12 C17 C16 119.2(3)
C12 C17 C18 119.6(3)
C16 C17 C18 121.1(3)
C17 C18 H18A 119.6
C17 C18 C19 120.9(3)
H18A C18 C19 119.6
C18 C19 H19A 120.3
C18 C19 C20 119.4(3)
H19A C19 C20 120.3
O2 C20 C11 119.0(3)
O2 C20 C19 117.9(3)
C11 C20 C19 123.1(3)
P C21 C22 120.3(2)
P C21 C30 118.6(2)
C22 C21 C30 120.7(3)
C21 C22 H22A 119.6
C21 C22 C23 120.9(3)
H22A C22 C23 119.6
C22 C23 H23A 120.0
C22 C23 C24 120.0(3)
H23A C23 C24 120.0
C23 C24 C25 121.0(3)
C23 C24 C29 119.5(3)
C25 C24 C29 119.4(3)
C24 C25 H25A 119.9
C24 C25 C26 120.2(3)
H25A C25 C26 119.9
C25 C26 H26A 119.9
C25 C26 C27 120.2(3)
H26A C26 C27 119.9
C26 C27 H27A 119.0
C26 C27 C28 121.9(4)
H27A C27 C28 119.0
C27 C28 H28A 120.3
C27 C28 C29 119.5(4)
H28A C28 C29 120.3
C24 C29 C28 118.7(3)
C24 C29 C30 119.7(3)
C28 C29 C30 121.6(3)
C21 C30 C29 119.1(3)
C21 C30 C31 122.7(3)
C29 C30 C31 118.1(3)
C30 C31 C32 119.5(4)
C30 C31 C40 120.6(4)
C32 C31 C40 119.7(4)
C31 C32 C33 123.0(4)
C31 C32 C37 119.3(5)
C33 C32 C37 117.6(4)
C32 C33 H33A 119.3
C32 C33 C34 121.4(5)
H33A C33 C34 119.3
C33 C34 H34A 120.6
C33 C34 C35 118.7(7)
H34A C34 C35 120.6
C34 C35 H35A 119.1
C34 C35 C36 121.8(6)
H35A C35 C36 119.1
C35 C36 H36A 120.0
C35 C36 C37 120.0(5)
H36A C36 C37 120.0
C32 C37 C36 120.4(6)
C32 C37 C38 118.1(5)
C36 C37 C38 121.5(5)
C37 C38 H38A 118.4
C37 C38 C39 123.2(4)
H38A C38 C39 118.4
C38 C39 H39A 120.9
C38 C39 C40 118.2(5)
H39A C39 C40 120.9
O3 C40 C31 116.6(3)
O3 C40 C39 122.1(4)
C31 C40 C39 121.3(5)
O3 C41 H41A 109.5
O3 C41 H41B 109.5
O3 C41 H41C 109.5
H41A C41 H41B 109.5
H41A C41 H41C 109.5
H41B C41 H41C 109.5
Pd C42 H42A 116.3
Pd C42 H42B 116.3
Pd C42 C43 72.4(2)
H42A C42 H42B 113.3
H42A C42 C43 116.3
H42B C42 C43 116.3
Pd C43 C42 68.8(2)
Pd C43 C44 72.8(2)
Pd C43 C45 117.1(4)
C42 C43 C44 116.0(4)
C42 C43 C45 118.1(5)
C44 C43 C45 124.6(6)
Pd C44 C43 70.1(2)
Pd C44 H44A 116.6
Pd C44 H44B 116.6
C43 C44 H44A 116.6
C43 C44 H44B 116.6
H44A C44 H44B 113.6
C43 C45 H45A 109.5
C43 C45 H45B 109.5
C43 C45 H45C 109.5
H45A C45 H45B 109.5
H45A C45 H45C 109.5
H45B C45 H45C 109.5

loop_
_geom_bond_atom_site_label_1
_geom_bond_atom_site_label_2
_geom_bond_distance
Pd Cl1 2.3755(10)
Pd P 2.2363(8)
Pd C42 2.104(4)
Pd C43 2.151(4)
Pd C44 2.185(4)
P O1 1.625(2)
P O2 1.625(2)
P C21 1.811(3)
O1 C1 1.405(4)
O2 C20 1.404(3)
O3 C40 1.361(5)
O3 C41 1.438(6)
C1 C2 1.384(5)
C1 C10 1.379(5)
C2 H2A 0.950
C2 C3 1.375(5)
C3 H3A 0.950
C3 C4 1.402(5)
C4 C5 1.414(5)
C4 C9 1.427(5)
C5 H5A 0.950
C5 C6 1.352(6)
C6 H6A 0.950
C6 C7 1.380(6)
C7 H7A 0.950
C7 C8 1.384(6)
C8 H8A 0.950
C8 C9 1.402(5)
C9 C10 1.439(4)
C10 C11 1.488(4)
C11 C12 1.428(4)
C11 C20 1.371(4)
C12 C13 1.425(5)
C12 C17 1.419(5)
C13 H13A 0.950
C13 C14 1.363(5)
C14 H14A 0.950
C14 C15 1.401(6)
C15 H15A 0.950
C15 C16 1.373(6)
C16 H16A 0.950
C16 C17 1.424(5)
C17 C18 1.404(5)
C18 H18A 0.950
C18 C19 1.353(5)
C19 H19A 0.950
C19 C20 1.395(5)
C21 C22 1.415(4)
C21 C30 1.373(5)
C22 H22A 0.950
C22 C23 1.362(4)
C23 H23A 0.950
C23 C24 1.408(5)
C24 C25 1.429(4)
C24 C29 1.415(5)
C25 H25A 0.950
C25 C26 1.359(5)
C26 H26A 0.950
C26 C27 1.393(6)
C27 H27A 0.950
C27 C28 1.370(5)
C28 H28A 0.950
C28 C29 1.426(5)
C29 C30 1.423(4)
C30 C31 1.504(5)
C31 C32 1.435(6)
C31 C40 1.371(6)
C32 C33 1.414(8)
C32 C37 1.430(6)
C33 H33A 0.950
C33 C34 1.352(7)
C34 H34A 0.950
C34 C35 1.432(9)
C35 H35A 0.950
C35 C36 1.338(10)
C36 H36A 0.950
C36 C37 1.384(8)
C37 C38 1.395(9)
C38 H38A 0.950
C38 C39 1.376(8)
C39 H39A 0.950
C39 C40 1.424(6)
C41 H41A 0.980
C41 H41B 0.980
C41 H41C 0.980
C42 H42A 0.990
C42 H42B 0.990
C42 C43 1.415(6)
C43 C44 1.381(7)
C43 C45 1.514(8)
C44 H44A 0.990
C44 H44B 0.990
C45 H45A 0.980
C45 H45B 0.980
C45 H45C 0.980

loop_
_geom_torsion_atom_site_label_1
_geom_torsion_atom_site_label_2
_geom_torsion_atom_site_label_3
_geom_torsion_atom_site_label_4
_geom_torsion
Cl1 Pd P O1 51.79(10)
Cl1 Pd P O2 164.64(9)
Cl1 Pd P C21 -67.58(15)
C42 Pd P O1 -128.64(16)
C42 Pd P O2 -15.79(16)
C42 Pd P C21 111.99(19)
C43 Pd P O1 -102.32(19)
C43 Pd P O2 10.5(2)
C43 Pd P C21 138.3(2)
C44 Pd P O1 -121.1(7)
C44 Pd P O2 -8.2(8)
C44 Pd P C21 119.5(7)
Pd P O1 C1 66.8(2)
O2 P O1 C1 -54.3(2)
C21 P O1 C1 -159.6(2)
Pd P O2 C20 -159.49(18)
O1 P O2 C20 -40.8(2)
C21 P O2 C20 62.0(2)
P O1 C1 C2 -97.2(3)
P O1 C1 C10 82.5(3)
O1 C1 C2 C3 178.9(3)
C10 C1 C2 C3 -0.8(5)
C1 C2 C3 C4 -0.1(5)
C2 C3 C4 C5 -179.0(4)
C2 C3 C4 C9 -0.2(5)
C3 C4 C5 C6 -179.8(4)
C9 C4 C5 C6 1.3(6)
C4 C5 C6 C7 -2.6(7)
C5 C6 C7 C8 1.2(8)
C6 C7 C8 C9 1.5(8)
C7 C8 C9 C4 -2.7(6)
C7 C8 C9 C10 178.6(4)
C3 C4 C9 C8 -177.6(4)
C3 C4 C9 C10 1.2(5)
C5 C4 C9 C8 1.3(5)
C5 C4 C9 C10 -179.9(3)
O1 C1 C10 C9 -177.9(3)
O1 C1 C10 C11 -1.5(4)
C2 C1 C10 C9 1.8(5)
C2 C1 C10 C11 178.2(3)
C4 C9 C10 C1 -1.9(5)
C4 C9 C10 C11 -178.1(3)
C8 C9 C10 C1 176.8(4)
C8 C9 C10 C11 0.6(6)
C1 C10 C11 C12 124.2(3)
C1 C10 C11 C20 -52.1(4)
C9 C10 C11 C12 -59.6(5)
C9 C10 C11 C20 124.1(3)
C10 C11 C12 C13 -3.7(6)
C10 C11 C12 C17 179.7(3)
C20 C11 C12 C13 172.6(4)
C20 C11 C12 C17 -4.0(5)
C11 C12 C13 C14 -178.6(4)
C17 C12 C13 C14 -2.0(7)
C12 C13 C14 C15 1.6(8)
C13 C14 C15 C16 -0.6(9)
C14 C15 C16 C17 0.0(8)
C11 C12 C17 C16 178.1(4)
C11 C12 C17 C18 2.0(5)
C13 C12 C17 C16 1.4(6)
C13 C12 C17 C18 -174.7(4)
C15 C16 C17 C12 -0.5(7)
C15 C16 C17 C18 175.6(4)
C12 C17 C18 C19 0.4(6)
C16 C17 C18 C19 -175.6(4)
C17 C18 C19 C20 -0.7(6)
C10 C11 C20 O2 -1.4(4)
C10 C11 C20 C19 -179.8(3)
C12 C11 C20 O2 -177.9(3)
C12 C11 C20 C19 3.8(5)
C18 C19 C20 O2 -179.8(3)
C18 C19 C20 C11 -1.4(5)
P O2 C20 C11 75.6(3)
P O2 C20 C19 -106.0(3)
Pd P C21 C22 133.2(2)
Pd P C21 C30 -53.7(3)
O1 P C21 C22 8.9(3)
O1 P C21 C30 -177.9(3)
O2 P C21 C22 -94.6(3)
O2 P C21 C30 78.6(3)
P C21 C22 C23 172.7(3)
C30 C21 C22 C23 -0.3(5)
C21 C22 C23 C24 -0.6(5)
C22 C23 C24 C25 179.4(3)
C22 C23 C24 C29 1.2(5)
C23 C24 C25 C26 -179.4(3)
C29 C24 C25 C26 -1.2(5)
C24 C25 C26 C27 1.1(6)
C25 C26 C27 C28 -1.0(7)
C26 C27 C28 C29 1.0(7)
C23 C24 C29 C28 179.4(3)
C23 C24 C29 C30 -0.8(5)
C25 C24 C29 C28 1.1(5)
C25 C24 C29 C30 -179.1(3)
C27 C28 C29 C24 -1.0(6)
C27 C28 C29 C30 179.2(4)
P C21 C30 C29 -172.5(3)
P C21 C30 C31 7.8(5)
C22 C21 C30 C29 0.7(5)
C22 C21 C30 C31 -179.0(3)
C24 C29 C30 C21 -0.1(5)
C24 C29 C30 C31 179.6(3)
C28 C29 C30 C21 179.7(3)
C28 C29 C30 C31 -0.6(5)
C21 C30 C31 C32 86.6(4)
C21 C30 C31 C40 -98.0(4)
C29 C30 C31 C32 -93.1(4)
C29 C30 C31 C40 82.3(4)
C30 C31 C32 C33 -0.4(6)
C30 C31 C32 C37 176.6(4)
C40 C31 C32 C33 -175.8(4)
C40 C31 C32 C37 1.1(6)
C31 C32 C33 C34 176.5(6)
C37 C32 C33 C34 -0.5(8)
C32 C33 C34 C35 1.9(11)
C33 C34 C35 C36 -1.0(13)
C34 C35 C36 C37 -1.4(13)
C35 C36 C37 C32 2.8(10)
C35 C36 C37 C38 -177.2(7)
C31 C32 C37 C36 -178.9(5)
C31 C32 C37 C38 1.0(7)
C33 C32 C37 C36 -1.9(7)
C33 C32 C37 C38 178.1(5)
C32 C37 C38 C39 -1.9(7)
C36 C37 C38 C39 178.0(5)
C37 C38 C39 C40 0.7(7)
C41 O3 C40 C31 -164.3(4)
C41 O3 C40 C39 15.6(6)
C30 C31 C40 O3 2.0(5)
C30 C31 C40 C39 -177.8(3)
C32 C31 C40 O3 177.4(3)
C32 C31 C40 C39 -2.5(5)
C38 C39 C40 O3 -178.3(4)
C38 C39 C40 C31 1.6(6)
Cl1 Pd C42 C43 -35.5(8)
P Pd C42 C43 146.7(3)
C44 Pd C42 C43 -31.2(3)
Pd C42 C43 C44 57.2(4)
Pd C42 C43 C45 -110.3(4)
Cl1 Pd C43 C42 171.1(2)
Cl1 Pd C43 C44 43.4(4)
Cl1 Pd C43 C45 -77.3(5)
P Pd C43 C42 -44.4(3)
P Pd C43 C44 -172.2(3)
P Pd C43 C45 67.2(5)
C42 Pd C43 C44 -127.8(5)
C42 Pd C43 C45 111.6(6)
C44 Pd C43 C42 127.8(5)
C44 Pd C43 C45 -120.6(6)
C42 C43 C44 Pd -55.1(4)
C45 C43 C44 Pd 111.5(5)
Cl1 Pd C44 C43 -148.3(3)
P Pd C44 C43 24.4(10)
C42 Pd C44 C43 32.6(3)

loop_
_platon_squeeze_void_nr
_platon_squeeze_void_average_x
_platon_squeeze_void_average_y
_platon_squeeze_void_average_z
_platon_squeeze_void_volume
_platon_squeeze_void_count_electrons
_platon_squeeze_void_content
1 -0.005 0.407 0.930 104 22 ' '
2 0.005 0.907 0.570 104 22 ' '
3 0.049 0.465 0.382 17 1 ' '
4 0.495 0.093 0.070 104 22 ' '
5 0.506 0.593 0.430 104 22 ' '
6 0.454 0.535 0.881 18 1 ' '
7 0.546 0.035 0.619 17 1 ' '
8 0.954 0.964 0.119 17 1 ' '
